data_2242214
loop_
_publ_author_name
'Veinot, Alex J.'
'Blair, Amber D.'
'Masuda, Jason D.'

_publ_section_title
;
 Crystal structure of
 2-azido-1,3-bis(2,6-diisopropylphenyl)-1,3,2-diazaphospholidine
;
_journal_coeditor_code HB7680
_journal_issue 6
_journal_name_full 'Acta Crystallographica Section E'
_journal_page_first 905
_journal_page_last 907
_journal_paper_doi 10.1107/S2056989017007642
_journal_volume 73
_journal_year 2017
_chemical_formula_iupac 'C26 H38 N5 P'
_chemical_formula_moiety 'C26 H38 N5 P'
_chemical_formula_sum 'C26 H38 N5 P'
_chemical_formula_weight 451.58
_chemical_name_systematic
;
2-Azido-1,3-bis(2,6-diisopropylphenyl)-1,3,2-diazaphospholidine
;
_space_group_crystal_system monoclinic
_space_group_IT_number 14
_space_group_name_Hall '-P 2yn'
_space_group_name_H-M_alt 'P 1 21/n 1'
_symmetry_space_group_name_Hall '-P 2yn'
_symmetry_space_group_name_H-M 'P 1 21/n 1'
_atom_sites_solution_hydrogens geom
_atom_sites_solution_primary direct
_audit_creation_method SHELXL-2016/4
_cell_angle_alpha 90
_cell_angle_beta 105.948(2)
_cell_angle_gamma 90
_cell_formula_units_Z 4
_cell_length_a 10.0148(12)
_cell_length_b 17.343(2)
_cell_length_c 15.6270(19)
_cell_measurement_reflns_used 5265
_cell_measurement_temperature 150(2)
_cell_measurement_theta_max 25.18
_cell_measurement_theta_min 2.18
_cell_volume 2609.7(5)
_computing_cell_refinement
;
SAINT (Bruker, 2008)
;
_computing_data_collection
;
APEX2 (Bruker, 2008)
;
_computing_data_reduction
;
SAINT (Bruker, 2008)
;
_computing_molecular_graphics
;
ORTEP-3 for Windows (Farrugia, 2012) and PLATON (Spek, 2009)
;
_computing_publication_material
;
publCIF (Westrip, 2010)
;
_computing_structure_refinement
;
SHELXL2016 (Sheldrick, 2015b)
;
_computing_structure_solution
;
SHELXT2014 (Sheldrick, 2015a)
;
_diffrn_ambient_temperature 150(2)
_diffrn_detector_area_resol_mean 66
_diffrn_measured_fraction_theta_full 1.000
_diffrn_measured_fraction_theta_max 1.000
_diffrn_measurement_device_type 'Siemens/Bruker APEXII'
_diffrn_measurement_method '\f and \w scans'
_diffrn_radiation_type MoK\a
_diffrn_radiation_wavelength 0.71073
_diffrn_reflns_av_R_equivalents 0.0466
_diffrn_reflns_limit_h_max 12
_diffrn_reflns_limit_h_min -12
_diffrn_reflns_limit_k_max 22
_diffrn_reflns_limit_k_min -22
_diffrn_reflns_limit_l_max 19
_diffrn_reflns_limit_l_min -19
_diffrn_reflns_number 29851
_diffrn_reflns_theta_full 26.000
_diffrn_reflns_theta_max 26.999
_diffrn_reflns_theta_min 1.793
_diffrn_standards_number 0
_exptl_absorpt_coefficient_mu 0.127
_exptl_absorpt_correction_T_max 0.7458
_exptl_absorpt_correction_T_min 0.7176
_exptl_absorpt_correction_type multi-scan
_exptl_absorpt_process_details
;
(SADABS; Bruker, 2008)
;
_exptl_crystal_colour colourless
_exptl_crystal_density_diffrn 1.149
_exptl_crystal_description Block
_exptl_crystal_F_000 976
_exptl_crystal_size_max 0.390
_exptl_crystal_size_mid 0.350
_exptl_crystal_size_min 0.270
_refine_diff_density_max 0.364
_refine_diff_density_min -0.389
_refine_ls_extinction_method none
_refine_ls_goodness_of_fit_ref 1.023
_refine_ls_hydrogen_treatment constr
_refine_ls_matrix_type full
_refine_ls_number_parameters 291
_refine_ls_number_reflns 5708
_refine_ls_number_restraints 0
_refine_ls_restrained_S_all 1.023
_refine_ls_R_factor_all 0.0650
_refine_ls_R_factor_gt 0.0462
_refine_ls_shift/su_max 0.001
_refine_ls_shift/su_mean 0.000
_refine_ls_structure_factor_coef Fsqd
_refine_ls_weighting_details 'w=1/[\s^2^(Fo^2^)+(0.0515P)^2^+1.4293P] where P=(Fo^2^+2Fc^2^)/3'
_refine_ls_weighting_scheme calc
_refine_ls_wR_factor_gt 0.1123
_refine_ls_wR_factor_ref 0.1232
_reflns_number_gt 4350
_reflns_number_total 5708
_reflns_threshold_expression 'I > 2\s(I)'
_cod_data_source_file hb7680sup1.cif
_cod_data_source_block I
_cod_database_code 2242214
_shelx_space_group_comment
;
The symmetry employed for this shelxl refinement is uniquely defined
by the following loop, which should always be used as a source of
symmetry information in preference to the above space-group names.
They are only intended as comments.
;
_shelx_estimated_absorpt_t_min 0.952
_shelx_estimated_absorpt_t_max 0.966

loop_
_space_group_symop_operation_xyz
'x, y, z'
'-x+1/2, y+1/2, -z+1/2'
'-x, -y, -z'
'x-1/2, -y-1/2, z-1/2'

loop_
_atom_site_type_symbol
_atom_site_label
_atom_site_fract_x
_atom_site_fract_y
_atom_site_fract_z
_atom_site_U_iso_or_equiv
_atom_site_adp_type
_atom_site_calc_flag
_atom_site_occupancy
P P1 0.59945(4) 0.54203(3) 0.26470(3) 0.02022(12) Uani d 1
N N1 0.79052(16) 0.53002(10) 0.29154(11) 0.0320(3) Uani d 1
N N2 0.84392(16) 0.55461(10) 0.23965(11) 0.0320(3) Uani d 1
N N3 0.9030(2) 0.57761(13) 0.19098(13) 0.0507(5) Uani d 1
N N4 0.54371(15) 0.45109(8) 0.24970(9) 0.0219(3) Uani d 1
N N5 0.57675(15) 0.54345(8) 0.36653(9) 0.0213(3) Uani d 1
C C1 0.5191(3) 0.41282(12) 0.32687(13) 0.0425(6) Uani d 1
H H1A 0.574471 0.364849 0.340333 0.051 Uiso calc 1
H H1B 0.419615 0.399379 0.315259 0.051 Uiso calc 1
C C2 0.5609(2) 0.46709(11) 0.40234(13) 0.0364(5) Uani d 1
H H2A 0.489221 0.468627 0.435128 0.044 Uiso calc 1
H H2B 0.649678 0.450354 0.443932 0.044 Uiso calc 1
C C3 0.51337(18) 0.41222(10) 0.16538(11) 0.0231(4) Uani d 1
C C4 0.60771(19) 0.35813(11) 0.14988(12) 0.0274(4) Uani d 1
C C5 0.5759(2) 0.32088(13) 0.06777(14) 0.0413(5) Uani d 1
H H5 0.638572 0.283914 0.055981 0.050 Uiso calc 1
C C6 0.4543(2) 0.33718(15) 0.00350(14) 0.0492(6) Uani d 1
H H6 0.434281 0.311734 -0.052431 0.059 Uiso calc 1
C C7 0.3621(2) 0.38992(13) 0.01970(13) 0.0420(5) Uani d 1
H H7 0.278444 0.400226 -0.025191 0.050 Uiso calc 1
C C8 0.38869(19) 0.42858(11) 0.10071(12) 0.0286(4) Uani d 1
C C9 0.7420(2) 0.33751(12) 0.21946(13) 0.0336(5) Uani d 1
H H9 0.750243 0.371828 0.272092 0.040 Uiso calc 1
C C10 0.7379(3) 0.25436(14) 0.25043(17) 0.0561(7) Uani d 1
H H10A 0.731285 0.219361 0.200199 0.084 Uiso calc 1
H H10B 0.656980 0.247168 0.273363 0.084 Uiso calc 1
H H10C 0.822820 0.243131 0.297620 0.084 Uiso calc 1
C C11 0.8689(2) 0.35145(16) 0.18521(17) 0.0519(6) Uani d 1
H H11A 0.865868 0.316548 0.135398 0.078 Uiso calc 1
H H11B 0.953597 0.341772 0.233196 0.078 Uiso calc 1
H H11C 0.868644 0.404983 0.165078 0.078 Uiso calc 1
C C12 0.2812(2) 0.48372(12) 0.11812(14) 0.0367(5) Uani d 1
H H12 0.326243 0.513951 0.172950 0.044 Uiso calc 1
C C13 0.1612(3) 0.43896(19) 0.1354(3) 0.1000(14) Uani d 1
H H13A 0.093897 0.475020 0.148196 0.150 Uiso calc 1
H H13B 0.196137 0.404586 0.186406 0.150 Uiso calc 1
H H13C 0.116090 0.408329 0.082660 0.150 Uiso calc 1
C C14 0.2272(4) 0.53980(17) 0.0432(2) 0.0820(10) Uani d 1
H H14A 0.177132 0.511669 -0.010362 0.123 Uiso calc 1
H H14B 0.305181 0.567885 0.031406 0.123 Uiso calc 1
H H14C 0.164104 0.576421 0.059862 0.123 Uiso calc 1
C C15 0.58170(17) 0.61147(10) 0.42027(11) 0.0207(3) Uani d 1
C C16 0.46359(18) 0.65928(10) 0.40491(11) 0.0219(4) Uani d 1
C C17 0.46834(19) 0.72263(10) 0.46045(12) 0.0274(4) Uani d 1
H H17 0.389882 0.755641 0.450633 0.033 Uiso calc 1
C C18 0.5844(2) 0.73839(11) 0.52929(12) 0.0305(4) Uani d 1
H H18 0.585062 0.781626 0.566744 0.037 Uiso calc 1
C C19 0.6994(2) 0.69150(10) 0.54386(12) 0.0281(4) Uani d 1
H H19 0.779039 0.703016 0.591430 0.034 Uiso calc 1
C C20 0.70149(18) 0.62737(10) 0.49017(11) 0.0231(4) Uani d 1
C C21 0.33327(18) 0.64485(11) 0.32984(12) 0.0277(4) Uani d 1
H H21 0.331695 0.589036 0.313540 0.033 Uiso calc 1
C C22 0.2000(2) 0.66235(13) 0.35634(17) 0.0453(6) Uani d 1
H H22A 0.191522 0.718159 0.363168 0.068 Uiso calc 1
H H22B 0.203732 0.636691 0.412819 0.068 Uiso calc 1
H H22C 0.119651 0.643396 0.309992 0.068 Uiso calc 1
C C23 0.3355(2) 0.69207(13) 0.24749(14) 0.0412(5) Uani d 1
H H23A 0.254521 0.678656 0.198252 0.062 Uiso calc 1
H H23B 0.420602 0.680639 0.230557 0.062 Uiso calc 1
H H23C 0.332647 0.747141 0.260929 0.062 Uiso calc 1
C C24 0.83013(19) 0.57663(11) 0.51126(12) 0.0285(4) Uani d 1
H H24 0.815047 0.535143 0.465149 0.034 Uiso calc 1
C C25 0.8521(2) 0.53809(13) 0.60211(14) 0.0442(5) Uani d 1
H H25A 0.769090 0.508486 0.602823 0.066 Uiso calc 1
H H25B 0.869085 0.577684 0.648599 0.066 Uiso calc 1
H H25C 0.932307 0.503398 0.613113 0.066 Uiso calc 1
C C26 0.9599(2) 0.62141(13) 0.50874(16) 0.0432(5) Uani d 1
H H26A 0.946650 0.644086 0.449550 0.065 Uiso calc 1
H H26B 1.039822 0.586419 0.521593 0.065 Uiso calc 1
H H26C 0.976794 0.662518 0.553468 0.065 Uiso calc 1

loop_
_atom_site_aniso_label
_atom_site_aniso_U_11
_atom_site_aniso_U_22
_atom_site_aniso_U_33
_atom_site_aniso_U_12
_atom_site_aniso_U_13
_atom_site_aniso_U_23
P1 0.0210(2) 0.0213(2) 0.0179(2) -0.00023(17) 0.00470(16) 0.00068(17)
N1 0.0236(6) 0.0394(7) 0.0296(6) 0.0011(5) 0.0017(4) -0.0038(5)
N2 0.0236(6) 0.0394(7) 0.0296(6) 0.0011(5) 0.0017(4) -0.0038(5)
N3 0.0390(11) 0.0744(15) 0.0439(11) -0.0083(10) 0.0201(9) -0.0003(10)
N4 0.0268(8) 0.0214(7) 0.0180(7) -0.0014(6) 0.0070(6) -0.0002(6)
N5 0.0271(8) 0.0186(7) 0.0191(7) 0.0007(6) 0.0078(6) 0.0005(6)
C1 0.0801(17) 0.0260(10) 0.0300(11) -0.0088(10) 0.0293(11) -0.0024(8)
C2 0.0631(14) 0.0236(10) 0.0229(9) -0.0099(9) 0.0125(9) 0.0016(8)
C3 0.0262(9) 0.0233(9) 0.0200(8) -0.0019(7) 0.0067(7) -0.0023(7)
C4 0.0286(10) 0.0290(10) 0.0239(9) 0.0018(8) 0.0060(7) -0.0042(7)
C5 0.0395(12) 0.0490(13) 0.0339(11) 0.0079(10) 0.0077(9) -0.0162(10)
C6 0.0501(14) 0.0641(16) 0.0275(11) 0.0046(12) 0.0009(10) -0.0212(11)
C7 0.0367(12) 0.0535(14) 0.0277(10) 0.0043(10) -0.0050(9) -0.0066(9)
C8 0.0265(9) 0.0280(10) 0.0285(10) 0.0009(7) 0.0029(8) -0.0011(8)
C9 0.0325(11) 0.0347(11) 0.0301(10) 0.0094(8) 0.0027(8) -0.0077(8)
C10 0.0661(17) 0.0387(13) 0.0538(15) 0.0155(12) -0.0002(13) 0.0041(11)
C11 0.0322(12) 0.0669(17) 0.0542(15) 0.0099(11) 0.0081(10) -0.0126(12)
C12 0.0262(10) 0.0320(11) 0.0448(12) 0.0055(8) -0.0022(9) -0.0070(9)
C13 0.073(2) 0.065(2) 0.192(4) 0.0142(17) 0.086(3) 0.009(2)
C14 0.098(3) 0.0568(19) 0.082(2) 0.0371(17) 0.0091(19) 0.0182(16)
C15 0.0260(9) 0.0196(8) 0.0177(8) -0.0012(7) 0.0080(7) 0.0004(6)
C16 0.0245(9) 0.0198(8) 0.0223(9) -0.0013(7) 0.0079(7) 0.0033(7)
C17 0.0320(10) 0.0206(9) 0.0304(10) 0.0035(7) 0.0100(8) 0.0000(7)
C18 0.0400(11) 0.0231(9) 0.0285(10) -0.0017(8) 0.0093(8) -0.0069(8)
C19 0.0321(10) 0.0280(10) 0.0219(9) -0.0041(8) 0.0035(7) -0.0014(7)
C20 0.0261(9) 0.0222(9) 0.0212(8) -0.0006(7) 0.0068(7) 0.0025(7)
C21 0.0247(9) 0.0230(9) 0.0329(10) -0.0002(7) 0.0036(8) -0.0010(8)
C22 0.0250(11) 0.0445(13) 0.0645(15) -0.0016(9) 0.0090(10) -0.0103(11)
C23 0.0414(12) 0.0395(12) 0.0344(11) 0.0035(9) -0.0038(9) 0.0086(9)
C24 0.0284(10) 0.0263(9) 0.0272(10) 0.0026(8) 0.0015(7) -0.0014(8)
C25 0.0451(13) 0.0438(13) 0.0366(12) 0.0078(10) -0.0009(10) 0.0118(10)
C26 0.0291(11) 0.0429(13) 0.0576(14) 0.0040(9) 0.0120(10) 0.0013(11)

loop_
_atom_type_symbol
_atom_type_description
_atom_type_scat_dispersion_real
_atom_type_scat_dispersion_imag
_atom_type_scat_source
C C 0.0033 0.0016 'International Tables Vol C Tables 4.2.6.8 and 6.1.1.4'
H H 0.0000 0.0000 'International Tables Vol C Tables 4.2.6.8 and 6.1.1.4'
N N 0.0061 0.0033 'International Tables Vol C Tables 4.2.6.8 and 6.1.1.4'
P P 0.1023 0.0942 'International Tables Vol C Tables 4.2.6.8 and 6.1.1.4'

loop_
_geom_angle_atom_site_label_1
_geom_angle_atom_site_label_2
_geom_angle_atom_site_label_3
_geom_angle
N4 P1 N5 91.14(7)
N4 P1 N1 102.14(8)
N5 P1 N1 100.86(7)
N2 N1 P1 116.29(14)
N3 N2 N1 176.6(2)
C3 N4 C1 120.31(14)
C3 N4 P1 123.43(11)
C1 N4 P1 116.17(12)
C15 N5 C2 120.53(14)
C15 N5 P1 125.17(11)
C2 N5 P1 114.15(12)
N4 C1 C2 107.20(16)
N4 C1 H1A 110.3
C2 C1 H1A 110.3
N4 C1 H1B 110.3
C2 C1 H1B 110.3
H1A C1 H1B 108.5
N5 C2 C1 107.95(15)
N5 C2 H2A 110.1
C1 C2 H2A 110.1
N5 C2 H2B 110.1
C1 C2 H2B 110.1
H2A C2 H2B 108.4
C4 C3 C8 121.38(16)
C4 C3 N4 119.40(15)
C8 C3 N4 119.21(15)
C5 C4 C3 118.43(17)
C5 C4 C9 118.87(17)
C3 C4 C9 122.69(16)
C6 C5 C4 120.59(19)
C6 C5 H5 119.7
C4 C5 H5 119.7
C7 C6 C5 120.47(19)
C7 C6 H6 119.8
C5 C6 H6 119.8
C6 C7 C8 121.22(19)
C6 C7 H7 119.4
C8 C7 H7 119.4
C7 C8 C3 117.90(17)
C7 C8 C12 119.86(17)
C3 C8 C12 122.18(17)
C4 C9 C10 110.70(18)
C4 C9 C11 111.68(17)
C10 C9 C11 110.99(19)
C4 C9 H9 107.8
C10 C9 H9 107.8
C11 C9 H9 107.8
C9 C10 H10A 109.5
C9 C10 H10B 109.5
H10A C10 H10B 109.5
C9 C10 H10C 109.5
H10A C10 H10C 109.5
H10B C10 H10C 109.5
C9 C11 H11A 109.5
C9 C11 H11B 109.5
H11A C11 H11B 109.5
C9 C11 H11C 109.5
H11A C11 H11C 109.5
H11B C11 H11C 109.5
C14 C12 C13 109.7(2)
C14 C12 C8 112.9(2)
C13 C12 C8 110.17(19)
C14 C12 H12 108.0
C13 C12 H12 108.0
C8 C12 H12 108.0
C12 C13 H13A 109.5
C12 C13 H13B 109.5
H13A C13 H13B 109.5
C12 C13 H13C 109.5
H13A C13 H13C 109.5
H13B C13 H13C 109.5
C12 C14 H14A 109.5
C12 C14 H14B 109.5
H14A C14 H14B 109.5
C12 C14 H14C 109.5
H14A C14 H14C 109.5
H14B C14 H14C 109.5
C16 C15 C20 120.81(15)
C16 C15 N5 119.29(15)
C20 C15 N5 119.82(15)
C17 C16 C15 118.32(16)
C17 C16 C21 119.13(16)
C15 C16 C21 122.54(15)
C18 C17 C16 121.37(17)
C18 C17 H17 119.3
C16 C17 H17 119.3
C17 C18 C19 120.01(17)
C17 C18 H18 120.0
C19 C18 H18 120.0
C18 C19 C20 121.38(17)
C18 C19 H19 119.3
C20 C19 H19 119.3
C19 C20 C15 118.11(16)
C19 C20 C24 118.84(16)
C15 C20 C24 123.02(15)
C16 C21 C23 110.73(15)
C16 C21 C22 112.73(16)
C23 C21 C22 109.64(17)
C16 C21 H21 107.9
C23 C21 H21 107.9
C22 C21 H21 107.9
C21 C22 H22A 109.5
C21 C22 H22B 109.5
H22A C22 H22B 109.5
C21 C22 H22C 109.5
H22A C22 H22C 109.5
H22B C22 H22C 109.5
C21 C23 H23A 109.5
C21 C23 H23B 109.5
H23A C23 H23B 109.5
C21 C23 H23C 109.5
H23A C23 H23C 109.5
H23B C23 H23C 109.5
C20 C24 C26 112.19(16)
C20 C24 C25 110.59(16)
C26 C24 C25 109.90(17)
C20 C24 H24 108.0
C26 C24 H24 108.0
C25 C24 H24 108.0
C24 C25 H25A 109.5
C24 C25 H25B 109.5
H25A C25 H25B 109.5
C24 C25 H25C 109.5
H25A C25 H25C 109.5
H25B C25 H25C 109.5
C24 C26 H26A 109.5
C24 C26 H26B 109.5
H26A C26 H26B 109.5
C24 C26 H26C 109.5
H26A C26 H26C 109.5
H26B C26 H26C 109.5

loop_
_geom_bond_atom_site_label_1
_geom_bond_atom_site_label_2
_geom_bond_distance
P1 N4 1.6680(15)
P1 N5 1.6684(14)
P1 N1 1.8547(16)
N1 N2 1.168(2)
N2 N3 1.155(2)
N4 C3 1.436(2)
N4 C1 1.456(2)
N5 C15 1.441(2)
N5 C2 1.463(2)
C1 C2 1.477(3)
C1 H1A 0.9900
C1 H1B 0.9900
C2 H2A 0.9900
C2 H2B 0.9900
C3 C4 1.399(2)
C3 C8 1.403(2)
C4 C5 1.393(3)
C4 C9 1.521(3)
C5 C6 1.378(3)
C5 H5 0.9500
C6 C7 1.372(3)
C6 H6 0.9500
C7 C8 1.392(3)
C7 H7 0.9500
C8 C12 1.519(3)
C9 C10 1.525(3)
C9 C11 1.528(3)
C9 H9 1.0000
C10 H10A 0.9800
C10 H10B 0.9800
C10 H10C 0.9800
C11 H11A 0.9800
C11 H11B 0.9800
C11 H11C 0.9800
C12 C14 1.503(3)
C12 C13 1.516(4)
C12 H12 1.0000
C13 H13A 0.9800
C13 H13B 0.9800
C13 H13C 0.9800
C14 H14A 0.9800
C14 H14B 0.9800
C14 H14C 0.9800
C15 C16 1.410(2)
C15 C20 1.410(2)
C16 C17 1.393(2)
C16 C21 1.517(2)
C17 C18 1.377(3)
C17 H17 0.9500
C18 C19 1.377(3)
C18 H18 0.9500
C19 C20 1.397(2)
C19 H19 0.9500
C20 C24 1.520(2)
C21 C23 1.531(3)
C21 C22 1.532(3)
C21 H21 1.0000
C22 H22A 0.9800
C22 H22B 0.9800
C22 H22C 0.9800
C23 H23A 0.9800
C23 H23B 0.9800
C23 H23C 0.9800
C24 C26 1.524(3)
C24 C25 1.529(3)
C24 H24 1.0000
C25 H25A 0.9800
C25 H25B 0.9800
C25 H25C 0.9800
C26 H26A 0.9800
C26 H26B 0.9800
C26 H26C 0.9800

loop_
_geom_hbond_atom_site_label_D
_geom_hbond_atom_site_label_H
_geom_hbond_atom_site_label_A
_geom_hbond_site_symmetry_A
_geom_hbond_distance_DH
_geom_hbond_distance_HA
_geom_hbond_distance_DA
_geom_hbond_angle_DHA
C9 H9 N4 . 1.00 2.43 2.926(2) 110
C12 H12 N4 . 1.00 2.44 2.913(2) 109
C21 H21 N5 . 1.00 2.49 2.932(2) 106
C24 H24 N1 . 1.00 2.66 3.443(3) 136
C24 H24 N5 . 1.00 2.46 2.955(2) 110
C22 H22C N3 1_455 0.98 2.69 3.669(3) 174.3

loop_
_geom_torsion_atom_site_label_1
_geom_torsion_atom_site_label_2
_geom_torsion_atom_site_label_3
_geom_torsion_atom_site_label_4
_geom_torsion
N4 P1 N1 N2 113.83(16)
N5 P1 N1 N2 -152.62(15)
N5 P1 N4 C3 169.76(14)
N1 P1 N4 C3 -88.87(14)
N5 P1 N4 C1 -6.93(16)
N1 P1 N4 C1 94.44(16)
N4 P1 N5 C15 -168.59(14)
N1 P1 N5 C15 88.82(14)
N4 P1 N5 C2 15.88(14)
N1 P1 N5 C2 -86.71(14)
C3 N4 C1 C2 179.70(17)
P1 N4 C1 C2 -3.5(2)
C15 N5 C2 C1 163.95(17)
P1 N5 C2 C1 -20.3(2)
N4 C1 C2 N5 14.1(3)
C1 N4 C3 C4 -79.8(2)
P1 N4 C3 C4 103.69(18)
C1 N4 C3 C8 99.4(2)
P1 N4 C3 C8 -77.2(2)
C8 C3 C4 C5 0.6(3)
N4 C3 C4 C5 179.73(18)
C8 C3 C4 C9 -178.35(18)
N4 C3 C4 C9 0.8(3)
C3 C4 C5 C6 0.1(3)
C9 C4 C5 C6 179.1(2)
C4 C5 C6 C7 -0.6(4)
C5 C6 C7 C8 0.4(4)
C6 C7 C8 C3 0.3(3)
C6 C7 C8 C12 -177.1(2)
C4 C3 C8 C7 -0.8(3)
N4 C3 C8 C7 -179.90(18)
C4 C3 C8 C12 176.48(18)
N4 C3 C8 C12 -2.6(3)
C5 C4 C9 C10 -65.8(3)
C3 C4 C9 C10 113.2(2)
C5 C4 C9 C11 58.4(3)
C3 C4 C9 C11 -122.6(2)
C7 C8 C12 C14 -48.6(3)
C3 C8 C12 C14 134.2(2)
C7 C8 C12 C13 74.3(3)
C3 C8 C12 C13 -102.9(3)
C2 N5 C15 C16 -103.4(2)
P1 N5 C15 C16 81.30(19)
C2 N5 C15 C20 73.4(2)
P1 N5 C15 C20 -101.83(17)
C20 C15 C16 C17 0.1(2)
N5 C15 C16 C17 176.90(15)
C20 C15 C16 C21 179.24(16)
N5 C15 C16 C21 -3.9(2)
C15 C16 C17 C18 -0.5(3)
C21 C16 C17 C18 -179.74(17)
C16 C17 C18 C19 0.6(3)
C17 C18 C19 C20 -0.2(3)
C18 C19 C20 C15 -0.2(3)
C18 C19 C20 C24 -178.33(17)
C16 C15 C20 C19 0.3(2)
N5 C15 C20 C19 -176.51(15)
C16 C15 C20 C24 178.31(16)
N5 C15 C20 C24 1.5(2)
C17 C16 C21 C23 84.6(2)
C15 C16 C21 C23 -94.5(2)
C17 C16 C21 C22 -38.6(2)
C15 C16 C21 C22 142.23(18)
C19 C20 C24 C26 -58.9(2)
C15 C20 C24 C26 123.11(19)
C19 C20 C24 C25 64.2(2)
C15 C20 C24 C25 -113.80(19)

_cod_database_fobs_code 2242214
